data_7121455
loop_
_publ_author_name
'Schoo, Christoph'
'Bestgen, Sebastian'
'K\"oppe, Ralf'
'Konchenko, Serygey N.'
'Roesky, Peter W.'

_publ_section_title
;
 Reactivity of bulky Ln(ii) amidinates towards P<sub>4</sub>,
 As<sub>4</sub>, and As<sub>4</sub>S<sub>4</sub>.
;
_journal_issue 38
_journal_name_full 'Chemical communications (Cambridge, England)'
_journal_page_first 4770
_journal_page_last 4773
_journal_paper_doi 10.1039/c8cc01519h
_journal_volume 54
_journal_year 2018
_chemical_formula_moiety 'C100 H140 As4 N8 Sm2'
_chemical_formula_sum 'C100 H140 As4 N8 Sm2'
_chemical_formula_weight 2054.57
_space_group_crystal_system triclinic
_space_group_IT_number 2
_space_group_name_Hall '-P 1'
_space_group_name_H-M_alt 'P -1'
_symmetry_space_group_name_Hall '-P 1'
_symmetry_space_group_name_H-M 'P -1'
_atom_sites_solution_hydrogens geom
_audit_creation_date 2017-03-16
_audit_creation_method
;
Olex2 1.2
(compiled 2017.03.02 svn.r3394 for OlexSys, GUI svn.r5324)
;
_audit_update_record
;
2018-01-22 deposited with the CCDC.
2018-03-13 downloaded from the CCDC.
;
_cell_angle_alpha 99.664(4)
_cell_angle_beta 94.939(4)
_cell_angle_gamma 95.996(4)
_cell_formula_units_Z 2
_cell_length_a 13.6808(7)
_cell_length_b 16.1681(8)
_cell_length_c 22.4917(11)
_cell_measurement_reflns_used 25562
_cell_measurement_temperature 110
_cell_measurement_theta_max 29.84
_cell_measurement_theta_min 1.29
_cell_volume 4850.2(4)
_computing_cell_refinement 'STOE X-AREA, PLATON (A.L.Spek, 2009)'
_computing_data_collection 'STOE X-AREA'
_computing_data_reduction 'STOE X-RED & X-SHAPE, PLATON (A.L.Spek, 2009)'
_computing_molecular_graphics 'Olex2 (Dolomanov et al., 2009)'
_computing_publication_material 'Olex2 (Dolomanov et al., 2009)'
_computing_structure_refinement 'ShelXL (Sheldrick, 2015)'
_computing_structure_solution 'SHELXS-2014/7 (Sheldrick, 2008)'
_diffrn_ambient_temperature 108.0
_diffrn_detector Pilatus100K
_diffrn_detector_area_resol_mean 5.81
_diffrn_detector_type STOE
_diffrn_measured_fraction_theta_full 0.996
_diffrn_measured_fraction_theta_max 0.990
_diffrn_measurement_device_type 'STOE STADIVARI'
_diffrn_measurement_method 'rotation method'
_diffrn_radiation_collimation '0.5 mm diameter, monocapillary'
_diffrn_radiation_monochromator 'plane graphite'
_diffrn_radiation_polarisn_norm 0
_diffrn_radiation_type 'Mo K\a'
_diffrn_radiation_wavelength 0.71073
_diffrn_reflns_av_R_equivalents 0.0616
_diffrn_reflns_av_unetI/netI 0.0794
_diffrn_reflns_Laue_measured_fraction_full 0.996
_diffrn_reflns_Laue_measured_fraction_max 0.990
_diffrn_reflns_limit_h_max 16
_diffrn_reflns_limit_h_min -16
_diffrn_reflns_limit_k_max 19
_diffrn_reflns_limit_k_min -20
_diffrn_reflns_limit_l_max 22
_diffrn_reflns_limit_l_min -27
_diffrn_reflns_number 44165
_diffrn_reflns_point_group_measured_fraction_full 0.996
_diffrn_reflns_point_group_measured_fraction_max 0.990
_diffrn_reflns_theta_full 26.000
_diffrn_reflns_theta_max 26.097
_diffrn_reflns_theta_min 1.287
_diffrn_source 'Mo LFF Sealed Tube'
_diffrn_source_current 1.000
_diffrn_source_power 0.050
_diffrn_source_voltage 50
_exptl_absorpt_coefficient_mu 2.601
_exptl_absorpt_correction_T_max 0.9199
_exptl_absorpt_correction_T_min 0.7714
_exptl_absorpt_correction_type integration
_exptl_absorpt_process_details 'STOE XRed & STOE XShape'
_exptl_crystal_colour orange
_exptl_crystal_colour_primary orange
_exptl_crystal_density_diffrn 1.407
_exptl_crystal_description plate
_exptl_crystal_F_000 2104
_exptl_crystal_size_max 0.144
_exptl_crystal_size_mid 0.087
_exptl_crystal_size_min 0.03
_refine_diff_density_max 5.192
_refine_diff_density_min -1.334
_refine_diff_density_rms 0.154
_refine_ls_extinction_method none
_refine_ls_goodness_of_fit_ref 1.019
_refine_ls_hydrogen_treatment constr
_refine_ls_matrix_type full
_refine_ls_number_parameters 1059
_refine_ls_number_reflns 19049
_refine_ls_number_restraints 0
_refine_ls_restrained_S_all 1.019
_refine_ls_R_factor_all 0.1106
_refine_ls_R_factor_gt 0.0642
_refine_ls_shift/su_max 0.003
_refine_ls_shift/su_mean 0.000
_refine_ls_structure_factor_coef Fsqd
_refine_ls_weighting_details 'w=1/[\s^2^(Fo^2^)+(0.0909P)^2^+10.5113P] where P=(Fo^2^+2Fc^2^)/3'
_refine_ls_weighting_scheme calc
_refine_ls_wR_factor_gt 0.1527
_refine_ls_wR_factor_ref 0.1755
_reflns_Friedel_coverage 0.000
_reflns_number_gt 12156
_reflns_number_total 19049
_reflns_threshold_expression 'I > 2\s(I)'
_cod_data_source_file c8cc01519h2.cif
_cod_data_source_block csp181
_cod_depositor_comments 'Adding full bibliography for 7121453--7121456.cif.'
_cod_database_code 7121455
_shelx_shelxl_version_number 2016/6
_shelx_space_group_comment
;
The symmetry employed for this shelxl refinement is uniquely defined
by the following loop, which should always be used as a source of
symmetry information in preference to the above space-group names.
They are only intended as comments.
;
_olex2_refinement_description
;
1. Fixed Uiso
 At 1.2 times of:
  All C(H) groups
 At 1.5 times of:
  All C(H,H,H) groups
2.a Ternary CH refined with riding coordinates:
 C98(H98), C45(H45), C61(H61), C36(H36), C83(H83), C59(H59), C95(H95), C9(H9),
 C23(H23), C8(H8), C33(H33), C70(H70), C20(H20), C86(H86), C73(H73), C48(H48)
2.b Aromatic/amide H refined with riding coordinates:
 C67(H67), C16(H16), C66(H66), C51(H51), C92(H92), C43(H43), C80(H80),
 C76(H76), C29(H29), C26(H26), C56(H56), C4(H4), C93(H93), C81(H81), C55(H55),
 C79(H79), C5(H5), C18(H18), C31(H31), C42(H42), C1(H1), C91(H91), C30(H30),
 C17(H17), C41(H41), C68(H68), C54(H54), C6(H6)
2.c Idealised Me refined as rotating group:
 C38(H38A,H38B,H38C), C47(H47A,H47B,H47C), C10(H10A,H10B,H10C), C50(H50A,H50B,
 H50C), C100(H10D,H10E,H10F), C62(H62A,H62B,H62C), C96(H96A,H96B,H96C),
 C71(H71A,H71B,H71C), C99(H99A,H99B,H99C), C37(H37A,H37B,H37C), C46(H46A,H46B,
 H46C), C49(H49A,H49B,H49C), C85(H85A,H85B,H85C), C58(H58A,H58B,H58C), C21(H21A,
 H21B,H21C), C35(H35A,H35B,H35C), C75(H75A,H75B,H75C), C74(H74A,H74B,H74C),
 C22(H22A,H22B,H22C), C60(H60A,H60B,H60C), C84(H84A,H84B,H84C), C25(H25A,H25B,
 H25C), C24(H24A,H24B,H24C), C12(H12A,H12B,H12C), C34(H34A,H34B,H34C), C72(H72A,
 H72B,H72C), C88(H88A,H88B,H88C), C13(H13A,H13B,H13C), C11(H11A,H11B,H11C),
 C87(H87A,H87B,H87C), C63(H63A,H63B,H63C), C97(H97A,H97B,H97C)
;
_olex2_submission_special_instructions 'No special instructions were received'

loop_
_space_group_symop_operation_xyz
'x, y, z'
'-x, -y, -z'

loop_
_atom_site_label
_atom_site_type_symbol
_atom_site_fract_x
_atom_site_fract_y
_atom_site_fract_z
_atom_site_U_iso_or_equiv
_atom_site_adp_type
_atom_site_occupancy
_atom_site_site_symmetry_order
_atom_site_calc_flag
_atom_site_refinement_flags_posn
Sm2 Sm 0.20700(3) 0.14766(2) 0.79104(2) 0.02465(11) Uani 1 1 d .
Sm1 Sm 0.34739(3) 0.42471(2) 0.70141(2) 0.02454(11) Uani 1 1 d .
As1 As 0.17155(7) 0.32753(6) 0.75775(4) 0.0390(2) Uani 1 1 d .
As2 As 0.32888(7) 0.32784(6) 0.81195(4) 0.0386(2) Uani 1 1 d .
As3 As 0.37889(7) 0.24001(5) 0.72632(5) 0.0394(2) Uani 1 1 d .
As4 As 0.22158(7) 0.23839(6) 0.67321(4) 0.0396(2) Uani 1 1 d .
N8 N 0.0790(5) 0.1934(4) 0.8535(3) 0.0274(14) Uani 1 1 d .
N5 N 0.3169(5) 0.0454(4) 0.7584(3) 0.0266(14) Uani 1 1 d .
N2 N 0.4553(5) 0.5480(4) 0.7581(3) 0.0290(14) Uani 1 1 d .
N6 N 0.2992(5) 0.0714(4) 0.8591(3) 0.0259(14) Uani 1 1 d .
N1 N 0.2879(5) 0.5442(4) 0.7619(3) 0.0258(14) Uani 1 1 d .
N7 N 0.0348(5) 0.0899(4) 0.7692(3) 0.0266(14) Uani 1 1 d .
N3 N 0.3105(5) 0.4386(4) 0.5979(3) 0.0252(14) Uani 1 1 d .
N4 N 0.4475(5) 0.3781(4) 0.6211(3) 0.0300(15) Uani 1 1 d .
C38 C 0.1467(10) 0.2722(8) 0.4481(5) 0.077(4) Uani 1 1 d .
H38A H 0.090656 0.287526 0.423850 0.115 Uiso 1 1 calc GR
H38B H 0.135898 0.211796 0.449863 0.115 Uiso 1 1 calc GR
H38C H 0.207554 0.284313 0.429555 0.115 Uiso 1 1 calc GR
C47 C 0.6408(8) 0.5141(7) 0.6060(5) 0.054(3) Uani 1 1 d .
H47A H 0.689910 0.503775 0.577170 0.081 Uiso 1 1 calc GR
H47B H 0.653755 0.572651 0.627648 0.081 Uiso 1 1 calc GR
H47C H 0.574485 0.504499 0.583899 0.081 Uiso 1 1 calc GR
C10 C 0.6014(11) 0.4715(9) 0.9087(5) 0.093(5) Uani 1 1 d .
H10A H 0.673265 0.472747 0.916048 0.139 Uiso 1 1 calc GR
H10B H 0.568810 0.421412 0.921411 0.139 Uiso 1 1 calc GR
H10C H 0.580983 0.522489 0.931894 0.139 Uiso 1 1 calc GR
C67 C 0.4140(7) 0.0537(6) 1.0372(4) 0.045(2) Uani 1 1 d .
H67 H 0.439106 0.050125 1.077326 0.053 Uiso 1 1 calc R
C50 C 0.3744(11) 0.1156(6) 0.5686(5) 0.071(4) Uani 1 1 d .
H50A H 0.412644 0.076390 0.545097 0.106 Uiso 1 1 calc GR
H50B H 0.303721 0.095561 0.559139 0.106 Uiso 1 1 calc GR
H50C H 0.393381 0.118698 0.611985 0.106 Uiso 1 1 calc GR
C16 C 0.1362(7) 0.6181(6) 0.8853(4) 0.040(2) Uani 1 1 d .
H16 H 0.139266 0.626543 0.928268 0.048 Uiso 1 1 calc R
C100 C -0.1356(8) -0.0250(6) 0.8676(4) 0.047(2) Uani 1 1 d .
H10D H -0.150390 0.032612 0.865654 0.071 Uiso 1 1 calc GR
H10E H -0.111049 -0.028215 0.909235 0.071 Uiso 1 1 calc GR
H10F H -0.195888 -0.064661 0.854854 0.071 Uiso 1 1 calc GR
C66 C 0.3470(7) -0.0087(6) 1.0044(4) 0.039(2) Uani 1 1 d .
H66 H 0.326564 -0.055863 1.022400 0.047 Uiso 1 1 calc R
C62 C 0.1587(8) -0.1099(7) 0.7091(6) 0.065(3) Uani 1 1 d .
H62A H 0.179786 -0.165835 0.697081 0.097 Uiso 1 1 calc GR
H62B H 0.086861 -0.115641 0.710158 0.097 Uiso 1 1 calc GR
H62C H 0.191289 -0.084070 0.749438 0.097 Uiso 1 1 calc GR
C78 C -0.0086(6) 0.3177(5) 0.8890(4) 0.035(2) Uani 1 1 d .
C98 C -0.0574(6) -0.0477(5) 0.8256(4) 0.0353(19) Uani 1 1 d .
H98 H 0.004879 -0.009189 0.841042 0.042 Uiso 1 1 calc R
C45 C 0.6475(7) 0.4532(7) 0.6520(4) 0.050(3) Uani 1 1 d .
H45 H 0.596865 0.464697 0.680819 0.060 Uiso 1 1 calc R
C96 C -0.0751(10) 0.1842(7) 0.6621(5) 0.070(3) Uani 1 1 d .
H96A H -0.141851 0.176745 0.640846 0.105 Uiso 1 1 calc GR
H96B H -0.035568 0.231619 0.650107 0.105 Uiso 1 1 calc GR
H96C H -0.078789 0.195991 0.705989 0.105 Uiso 1 1 calc GR
C61 C 0.1876(7) -0.0527(6) 0.6623(4) 0.044(2) Uani 1 1 d .
H61 H 0.167812 0.004552 0.676460 0.053 Uiso 1 1 calc R
C94 C -0.0745(7) 0.0352(5) 0.6746(4) 0.039(2) Uani 1 1 d .
C51 C 0.3448(6) 0.0366(4) 0.8140(3) 0.0262(16) Uani 1 1 d .
H51 H 0.398051 0.005226 0.821616 0.031 Uiso 1 1 calc R
C92 C -0.1953(8) -0.0859(7) 0.6688(4) 0.052(3) Uani 1 1 d .
H92 H -0.248293 -0.124505 0.646604 0.062 Uiso 1 1 calc R
C2 C 0.5545(6) 0.5884(5) 0.7814(3) 0.0273(17) Uani 1 1 d .
C43 C 0.6960(8) 0.3114(7) 0.6041(4) 0.054(3) Uani 1 1 d .
H43 H 0.763570 0.332948 0.615594 0.065 Uiso 1 1 calc R
C57 C 0.4660(7) 0.0157(5) 0.7067(4) 0.0333(19) Uani 1 1 d .
C53 C 0.2987(7) -0.0429(5) 0.6598(4) 0.035(2) Uani 1 1 d .
C89 C -0.0426(6) 0.0288(5) 0.7349(4) 0.0340(19) Uani 1 1 d .
C32 C 0.2599(6) 0.5577(5) 0.5529(4) 0.0332(19) Uani 1 1 d .
C65 C 0.3069(6) -0.0069(5) 0.9458(4) 0.0298(18) Uani 1 1 d .
C14 C 0.2102(6) 0.5754(4) 0.7944(3) 0.0266(17) Uani 1 1 d .
C7 C 0.5921(6) 0.6646(5) 0.7661(4) 0.0329(18) Uani 1 1 d .
C36 C 0.1558(7) 0.3230(6) 0.5116(4) 0.045(2) Uani 1 1 d .
H36 H 0.213586 0.306183 0.535128 0.054 Uiso 1 1 calc R
C83 C 0.1515(7) 0.1833(5) 0.9740(4) 0.037(2) Uani 1 1 d .
H83 H 0.197718 0.172126 0.942278 0.044 Uiso 1 1 calc R
C80 C 0.0201(8) 0.3808(5) 0.9958(5) 0.049(3) Uani 1 1 d .
H80 H 0.009800 0.424016 1.028039 0.058 Uiso 1 1 calc R
C27 C 0.2485(6) 0.4709(5) 0.5542(3) 0.0301(18) Uani 1 1 d .
C71 C 0.4170(8) 0.2861(6) 0.9626(5) 0.049(2) Uani 1 1 d .
H71A H 0.344713 0.282052 0.958591 0.073 Uiso 1 1 calc GR
H71B H 0.443993 0.335165 0.946228 0.073 Uiso 1 1 calc GR
H71C H 0.441923 0.292619 1.005493 0.073 Uiso 1 1 calc GR
C28 C 0.1736(6) 0.4172(5) 0.5144(3) 0.0317(18) Uani 1 1 d .
C99 C -0.0369(8) -0.1398(6) 0.8277(5) 0.050(2) Uani 1 1 d .
H99A H -0.098221 -0.178193 0.815167 0.075 Uiso 1 1 calc GR
H99B H -0.011884 -0.144113 0.869055 0.075 Uiso 1 1 calc GR
H99C H 0.012515 -0.155376 0.800041 0.075 Uiso 1 1 calc GR
C59 C 0.5384(6) 0.0741(5) 0.7548(4) 0.0347(19) Uani 1 1 d .
H59 H 0.499714 0.108573 0.783164 0.042 Uiso 1 1 calc R
C37 C 0.0642(9) 0.3019(7) 0.5431(7) 0.077(4) Uani 1 1 d .
H37A H 0.077912 0.323989 0.586667 0.116 Uiso 1 1 calc GR
H37B H 0.047100 0.240425 0.536563 0.116 Uiso 1 1 calc GR
H37C H 0.008909 0.327691 0.526223 0.116 Uiso 1 1 calc GR
C64 C 0.3391(6) 0.0641(5) 0.9199(3) 0.0277(17) Uani 1 1 d .
C95 C -0.0267(9) 0.1035(7) 0.6456(4) 0.057(3) Uani 1 1 d .
H95 H 0.044577 0.115461 0.662042 0.069 Uiso 1 1 calc R
C76 C 0.0101(6) 0.1410(5) 0.8168(3) 0.0272(17) Uani 1 1 d .
H76 H -0.057201 0.139821 0.824588 0.033 Uiso 1 1 calc R
C46 C 0.7501(8) 0.4735(9) 0.6881(5) 0.071(4) Uani 1 1 d .
H46A H 0.755115 0.437210 0.718747 0.106 Uiso 1 1 calc GR
H46B H 0.759822 0.532866 0.708036 0.106 Uiso 1 1 calc GR
H46C H 0.800958 0.463234 0.660455 0.106 Uiso 1 1 calc GR
C77 C 0.0537(6) 0.2553(5) 0.9008(4) 0.0292(17) Uani 1 1 d .
C49 C 0.3686(9) 0.1992(8) 0.4840(5) 0.066(3) Uani 1 1 d .
H49A H 0.378122 0.256160 0.474185 0.099 Uiso 1 1 calc GR
H49B H 0.299287 0.175290 0.472906 0.099 Uiso 1 1 calc GR
H49C H 0.411132 0.163281 0.461295 0.099 Uiso 1 1 calc GR
C3 C 0.6121(6) 0.5466(5) 0.8195(3) 0.0299(17) Uani 1 1 d .
C29 C 0.1134(7) 0.4528(6) 0.4752(4) 0.038(2) Uani 1 1 d .
H29 H 0.063717 0.417120 0.447798 0.045 Uiso 1 1 calc R
C26 C 0.3874(6) 0.4014(5) 0.5800(4) 0.0304(18) Uani 1 1 d .
H26 H 0.398723 0.391889 0.538467 0.036 Uiso 1 1 calc R
C90 C -0.0875(6) -0.0368(5) 0.7612(4) 0.0322(18) Uani 1 1 d .
C15 C 0.2101(6) 0.5799(5) 0.8570(4) 0.0307(18) Uani 1 1 d .
C85 C 0.2132(8) 0.2021(6) 1.0361(4) 0.045(2) Uani 1 1 d .
H85A H 0.169004 0.205855 1.068230 0.068 Uiso 1 1 calc GR
H85B H 0.255711 0.255801 1.040076 0.068 Uiso 1 1 calc GR
H85C H 0.254185 0.156564 1.039513 0.068 Uiso 1 1 calc GR
C69 C 0.4091(7) 0.1285(5) 0.9524(4) 0.0350(19) Uani 1 1 d .
C58 C 0.6026(7) 0.0233(6) 0.7919(5) 0.048(2) Uani 1 1 d .
H58A H 0.651528 0.062480 0.820384 0.072 Uiso 1 1 calc GR
H58B H 0.636556 -0.014726 0.764380 0.072 Uiso 1 1 calc GR
H58C H 0.560211 -0.009864 0.814556 0.072 Uiso 1 1 calc GR
C56 C 0.5022(7) -0.0270(6) 0.6560(4) 0.042(2) Uani 1 1 d .
H56 H 0.571479 -0.022563 0.653677 0.050 Uiso 1 1 calc R
C9 C 0.5719(7) 0.4679(6) 0.8405(4) 0.044(2) Uani 1 1 d .
H9 H 0.498224 0.465349 0.835081 0.053 Uiso 1 1 calc R
C4 C 0.7109(6) 0.5812(6) 0.8389(4) 0.037(2) Uani 1 1 d .
H4 H 0.751602 0.552896 0.863187 0.045 Uiso 1 1 calc R
C21 C 0.0665(7) 0.6511(6) 0.6628(5) 0.049(2) Uani 1 1 d .
H21A H 0.077726 0.646483 0.620023 0.073 Uiso 1 1 calc GR
H21B H 0.090253 0.708532 0.684313 0.073 Uiso 1 1 calc GR
H21C H -0.004314 0.638827 0.666056 0.073 Uiso 1 1 calc GR
C93 C -0.1498(8) -0.0237(6) 0.6423(4) 0.048(2) Uani 1 1 d .
H93 H -0.170108 -0.020962 0.601303 0.057 Uiso 1 1 calc R
C81 C 0.0790(7) 0.3191(6) 1.0059(4) 0.043(2) Uani 1 1 d .
H81 H 0.108721 0.320036 1.045793 0.052 Uiso 1 1 calc R
C39 C 0.5243(7) 0.3281(6) 0.6035(3) 0.036(2) Uani 1 1 d .
C23 C 0.2882(6) 0.5455(5) 0.8961(3) 0.0347(19) Uani 1 1 d .
H23 H 0.332644 0.517214 0.868223 0.042 Uiso 1 1 calc R
C55 C 0.4395(8) -0.0756(6) 0.6090(4) 0.048(3) Uani 1 1 d .
H55 H 0.466187 -0.105247 0.575159 0.057 Uiso 1 1 calc R
C35 C 0.4322(7) 0.6226(7) 0.5517(4) 0.049(2) Uani 1 1 d .
H35A H 0.447598 0.565442 0.536576 0.074 Uiso 1 1 calc GR
H35B H 0.490305 0.655610 0.576346 0.074 Uiso 1 1 calc GR
H35C H 0.413976 0.649945 0.517334 0.074 Uiso 1 1 calc GR
C52 C 0.3627(6) 0.0071(5) 0.7090(3) 0.0269(17) Uani 1 1 d .
C75 C 0.2890(7) -0.1449(5) 0.8716(4) 0.045(2) Uani 1 1 d .
H75A H 0.320083 -0.119180 0.840369 0.068 Uiso 1 1 calc GR
H75B H 0.241299 -0.193455 0.852208 0.068 Uiso 1 1 calc GR
H75C H 0.339803 -0.163876 0.897854 0.068 Uiso 1 1 calc GR
C79 C -0.0231(7) 0.3784(6) 0.9380(5) 0.046(2) Uani 1 1 d .
H79 H -0.064903 0.419996 0.931236 0.056 Uiso 1 1 calc R
C8 C 0.5302(7) 0.7128(6) 0.7274(5) 0.045(2) Uani 1 1 d .
H8 H 0.476448 0.672171 0.701988 0.054 Uiso 1 1 calc R
C5 C 0.7482(7) 0.6540(6) 0.8233(4) 0.043(2) Uani 1 1 d .
H5 H 0.814691 0.676784 0.837032 0.051 Uiso 1 1 calc R
C18 C 0.0542(6) 0.6347(5) 0.7903(4) 0.036(2) Uani 1 1 d .
H18 H 0.000526 0.652504 0.767932 0.043 Uiso 1 1 calc R
C31 C 0.1958(7) 0.5908(5) 0.5137(4) 0.037(2) Uani 1 1 d .
H31 H 0.202098 0.649900 0.513853 0.044 Uiso 1 1 calc R
C74 C 0.1719(7) -0.1269(6) 0.9506(5) 0.045(2) Uani 1 1 d .
H74A H 0.215162 -0.151278 0.978289 0.068 Uiso 1 1 calc GR
H74B H 0.125768 -0.172109 0.925228 0.068 Uiso 1 1 calc GR
H74C H 0.134612 -0.086878 0.974243 0.068 Uiso 1 1 calc GR
C22 C 0.0773(7) 0.4979(6) 0.6644(4) 0.041(2) Uani 1 1 d .
H22A H 0.007134 0.491453 0.670706 0.061 Uiso 1 1 calc GR
H22B H 0.111173 0.457651 0.684249 0.061 Uiso 1 1 calc GR
H22C H 0.084081 0.486766 0.620880 0.061 Uiso 1 1 calc GR
C42 C 0.6756(9) 0.2314(7) 0.5731(4) 0.056(3) Uani 1 1 d .
H42 H 0.727516 0.199239 0.562009 0.067 Uiso 1 1 calc R
C1 C 0.3791(6) 0.5793(5) 0.7823(3) 0.0270(17) Uani 1 1 d .
H1 H 0.389905 0.626893 0.814248 0.032 Uiso 1 1 calc R
C60 C 0.6086(8) 0.1345(7) 0.7278(5) 0.055(3) Uani 1 1 d .
H60A H 0.648988 0.101822 0.700971 0.082 Uiso 1 1 calc GR
H60B H 0.651716 0.172018 0.760627 0.082 Uiso 1 1 calc GR
H60C H 0.569978 0.168361 0.704588 0.082 Uiso 1 1 calc GR
C84 C 0.0798(7) 0.1030(5) 0.9697(4) 0.038(2) Uani 1 1 d .
H84A H 0.036715 0.110667 1.002352 0.057 Uiso 1 1 calc GR
H84B H 0.117269 0.055401 0.973771 0.057 Uiso 1 1 calc GR
H84C H 0.039566 0.091391 0.930409 0.057 Uiso 1 1 calc GR
C91 C -0.1645(7) -0.0924(6) 0.7272(4) 0.047(2) Uani 1 1 d .
H91 H -0.196423 -0.135889 0.744921 0.056 Uiso 1 1 calc R
C40 C 0.5007(7) 0.2442(6) 0.5717(4) 0.039(2) Uani 1 1 d .
C19 C 0.1291(6) 0.5991(5) 0.7603(4) 0.0295(17) Uani 1 1 d .
C30 C 0.1239(7) 0.5382(6) 0.4752(4) 0.040(2) Uani 1 1 d .
H30 H 0.081049 0.560824 0.448221 0.047 Uiso 1 1 calc R
C33 C 0.3449(6) 0.6173(5) 0.5909(4) 0.0352(19) Uani 1 1 d .
H33 H 0.366182 0.591648 0.626679 0.042 Uiso 1 1 calc R
C70 C 0.4494(7) 0.2047(5) 0.9269(4) 0.040(2) Uani 1 1 d .
H70 H 0.418482 0.197694 0.884143 0.048 Uiso 1 1 calc R
C25 C 0.3528(8) 0.6139(7) 0.9423(4) 0.056(3) Uani 1 1 d .
H25A H 0.382335 0.657303 0.921367 0.084 Uiso 1 1 calc GR
H25B H 0.405315 0.588585 0.962580 0.084 Uiso 1 1 calc GR
H25C H 0.312212 0.639696 0.972399 0.084 Uiso 1 1 calc GR
C24 C 0.2390(8) 0.4775(6) 0.9288(4) 0.044(2) Uani 1 1 d .
H24A H 0.200716 0.504411 0.959833 0.067 Uiso 1 1 calc GR
H24B H 0.290303 0.449635 0.948006 0.067 Uiso 1 1 calc GR
H24C H 0.195070 0.435458 0.899218 0.067 Uiso 1 1 calc GR
C12 C 0.4823(8) 0.7806(6) 0.7702(6) 0.060(3) Uani 1 1 d .
H12A H 0.437626 0.752242 0.794264 0.090 Uiso 1 1 calc GR
H12B H 0.445041 0.813771 0.745609 0.090 Uiso 1 1 calc GR
H12C H 0.534402 0.818250 0.797322 0.090 Uiso 1 1 calc GR
C44 C 0.6253(7) 0.3647(6) 0.6205(4) 0.043(2) Uani 1 1 d .
C34 C 0.3213(7) 0.7052(6) 0.6141(5) 0.052(3) Uani 1 1 d .
H34A H 0.382012 0.741057 0.632791 0.078 Uiso 1 1 calc GR
H34B H 0.274015 0.702851 0.644330 0.078 Uiso 1 1 calc GR
H34C H 0.292352 0.728942 0.580269 0.078 Uiso 1 1 calc GR
C20 C 0.1231(6) 0.5872(5) 0.6915(4) 0.0325(18) Uani 1 1 d .
H20 H 0.192291 0.593636 0.680190 0.039 Uiso 1 1 calc R
C72 C 0.5611(7) 0.2096(6) 0.9250(4) 0.044(2) Uani 1 1 d .
H72A H 0.594356 0.224654 0.966355 0.065 Uiso 1 1 calc GR
H72B H 0.582758 0.252599 0.901389 0.065 Uiso 1 1 calc GR
H72C H 0.578034 0.154552 0.905895 0.065 Uiso 1 1 calc GR
C17 C 0.0588(7) 0.6440(6) 0.8534(4) 0.045(2) Uani 1 1 d .
H17 H 0.008191 0.668333 0.874149 0.054 Uiso 1 1 calc R
C41 C 0.5784(9) 0.1971(7) 0.5579(4) 0.056(3) Uani 1 1 d .
H41 H 0.563801 0.140174 0.537502 0.067 Uiso 1 1 calc R
C88 C -0.0489(8) 0.4097(6) 0.8116(5) 0.051(3) Uani 1 1 d .
H88A H -0.085713 0.446104 0.838446 0.076 Uiso 1 1 calc GR
H88B H -0.075744 0.406753 0.769353 0.076 Uiso 1 1 calc GR
H88C H 0.020971 0.433120 0.816889 0.076 Uiso 1 1 calc GR
C13 C 0.5903(7) 0.7577(6) 0.6863(5) 0.049(2) Uani 1 1 d .
H13A H 0.642008 0.798892 0.710898 0.074 Uiso 1 1 calc GR
H13B H 0.546964 0.787078 0.662165 0.074 Uiso 1 1 calc GR
H13C H 0.620827 0.716337 0.659119 0.074 Uiso 1 1 calc GR
C86 C -0.0585(6) 0.3208(5) 0.8273(4) 0.039(2) Uani 1 1 d .
H86 H -0.024918 0.284423 0.796902 0.047 Uiso 1 1 calc R
C11 C 0.5976(8) 0.3893(6) 0.8005(6) 0.061(3) Uani 1 1 d .
H11A H 0.577331 0.390970 0.757940 0.092 Uiso 1 1 calc GR
H11B H 0.563063 0.338852 0.811740 0.092 Uiso 1 1 calc GR
H11C H 0.669134 0.387271 0.806181 0.092 Uiso 1 1 calc GR
C68 C 0.4455(7) 0.1230(6) 1.0115(4) 0.040(2) Uani 1 1 d .
H68 H 0.492240 0.166941 1.034279 0.048 Uiso 1 1 calc R
C87 C -0.1687(7) 0.2838(7) 0.8198(6) 0.058(3) Uani 1 1 d .
H87A H -0.204247 0.318369 0.848718 0.087 Uiso 1 1 calc GR
H87B H -0.174144 0.225735 0.827683 0.087 Uiso 1 1 calc GR
H87C H -0.197504 0.283759 0.778411 0.087 Uiso 1 1 calc GR
C73 C 0.2356(6) -0.0799(5) 0.9096(4) 0.0354(19) Uani 1 1 d .
H73 H 0.189871 -0.056465 0.881347 0.043 Uiso 1 1 calc R
C63 C 0.1272(10) -0.0899(10) 0.6018(6) 0.095(5) Uani 1 1 d .
H63A H 0.141136 -0.053254 0.572248 0.143 Uiso 1 1 calc GR
H63B H 0.056670 -0.094048 0.607232 0.143 Uiso 1 1 calc GR
H63C H 0.145053 -0.146326 0.587086 0.143 Uiso 1 1 calc GR
C82 C 0.0957(6) 0.2569(5) 0.9602(4) 0.0312(18) Uani 1 1 d .
C97 C -0.0326(12) 0.0786(8) 0.5752(5) 0.089(5) Uani 1 1 d .
H97A H -0.024243 0.018635 0.564230 0.134 Uiso 1 1 calc GR
H97B H 0.019917 0.112911 0.560143 0.134 Uiso 1 1 calc GR
H97C H -0.097049 0.088451 0.557022 0.134 Uiso 1 1 calc GR
C54 C 0.3405(8) -0.0817(6) 0.6104(4) 0.044(2) Uani 1 1 d .
H54 H 0.298657 -0.113369 0.576597 0.052 Uiso 1 1 calc R
C6 C 0.6908(7) 0.6960(6) 0.7876(4) 0.046(2) Uani 1 1 d .
H6 H 0.718715 0.747368 0.777337 0.055 Uiso 1 1 calc R
C48 C 0.3953(8) 0.2040(5) 0.5521(4) 0.043(2) Uani 1 1 d .
H48 H 0.350868 0.241115 0.573950 0.051 Uiso 1 1 calc R

loop_
_atom_site_aniso_label
_atom_site_aniso_U_11
_atom_site_aniso_U_22
_atom_site_aniso_U_33
_atom_site_aniso_U_23
_atom_site_aniso_U_13
_atom_site_aniso_U_12
Sm2 0.0250(2) 0.0270(2) 0.0239(2) 0.00480(15) 0.00432(17) 0.00982(16)
Sm1 0.0271(2) 0.0253(2) 0.0213(2) 0.00275(15) 0.00235(16) 0.00621(16)
As1 0.0354(5) 0.0361(5) 0.0523(6) 0.0190(4) 0.0118(4) 0.0117(4)
As2 0.0488(6) 0.0343(5) 0.0344(5) 0.0134(4) 0.0042(4) 0.0012(4)
As3 0.0363(5) 0.0331(5) 0.0550(6) 0.0161(4) 0.0162(5) 0.0095(4)
As4 0.0454(6) 0.0380(5) 0.0342(5) 0.0099(4) 0.0011(4) -0.0028(4)
N8 0.027(4) 0.030(3) 0.028(3) 0.007(3) 0.009(3) 0.009(3)
N5 0.029(4) 0.025(3) 0.028(3) 0.006(3) 0.008(3) 0.009(3)
N2 0.024(4) 0.033(4) 0.029(3) 0.004(3) -0.003(3) 0.006(3)
N6 0.025(4) 0.025(3) 0.027(3) 0.004(3) 0.003(3) 0.002(3)
N1 0.019(3) 0.029(3) 0.027(3) -0.001(3) 0.001(3) 0.004(3)
N7 0.030(4) 0.029(3) 0.024(3) 0.008(3) 0.007(3) 0.010(3)
N3 0.023(4) 0.028(3) 0.026(3) 0.005(3) 0.004(3) 0.010(3)
N4 0.033(4) 0.039(4) 0.023(3) 0.010(3) 0.005(3) 0.019(3)
C38 0.085(10) 0.070(8) 0.065(8) -0.020(6) -0.022(7) 0.035(7)
C47 0.036(6) 0.061(7) 0.064(7) 0.003(5) 0.000(5) 0.019(5)
C10 0.113(12) 0.102(10) 0.054(7) 0.054(7) -0.027(7) -0.064(9)
C67 0.046(6) 0.058(6) 0.030(5) 0.013(4) -0.008(4) 0.008(5)
C50 0.121(12) 0.040(6) 0.052(7) 0.004(5) 0.009(7) 0.022(6)
C16 0.038(5) 0.043(5) 0.036(5) -0.003(4) 0.007(4) 0.003(4)
C100 0.053(6) 0.055(6) 0.036(5) 0.015(4) 0.004(5) -0.001(5)
C66 0.040(6) 0.046(5) 0.042(5) 0.027(4) 0.008(4) 0.015(4)
C62 0.050(7) 0.048(6) 0.088(9) -0.010(6) 0.026(6) -0.009(5)
C78 0.029(5) 0.026(4) 0.052(5) 0.006(4) 0.016(4) 0.006(3)
C98 0.029(5) 0.045(5) 0.033(4) 0.017(4) 0.000(4) -0.006(4)
C45 0.038(6) 0.079(7) 0.030(5) -0.001(4) -0.002(4) 0.018(5)
C96 0.099(10) 0.055(7) 0.055(7) 0.022(5) -0.013(7) -0.001(6)
C61 0.041(6) 0.035(5) 0.047(5) -0.011(4) 0.005(4) -0.003(4)
C94 0.047(6) 0.039(5) 0.031(5) 0.005(4) 0.004(4) 0.003(4)
C51 0.022(4) 0.024(4) 0.034(4) 0.007(3) 0.003(3) 0.000(3)
C92 0.044(6) 0.066(7) 0.041(5) 0.011(5) 0.001(5) -0.014(5)
C2 0.021(4) 0.033(4) 0.027(4) 0.004(3) 0.008(3) 0.001(3)
C43 0.047(6) 0.094(8) 0.031(5) 0.015(5) 0.005(4) 0.044(6)
C57 0.043(5) 0.030(4) 0.035(4) 0.015(3) 0.010(4) 0.020(4)
C53 0.053(6) 0.025(4) 0.032(4) 0.006(3) 0.013(4) 0.009(4)
C89 0.026(5) 0.034(5) 0.041(5) 0.002(4) -0.001(4) 0.011(3)
C32 0.031(5) 0.039(5) 0.032(4) 0.010(3) 0.004(4) 0.009(4)
C65 0.029(5) 0.029(4) 0.036(4) 0.014(3) 0.010(4) 0.008(3)
C14 0.027(4) 0.022(4) 0.029(4) 0.001(3) -0.002(3) 0.004(3)
C7 0.029(5) 0.031(4) 0.039(5) 0.009(3) -0.001(4) 0.004(3)
C36 0.044(6) 0.037(5) 0.049(5) 0.006(4) -0.017(5) 0.005(4)
C83 0.043(5) 0.045(5) 0.022(4) -0.003(3) 0.012(4) 0.013(4)
C80 0.065(7) 0.029(5) 0.051(6) -0.001(4) 0.021(5) 0.004(4)
C27 0.034(5) 0.038(5) 0.025(4) 0.014(3) 0.006(4) 0.022(4)
C71 0.046(6) 0.042(5) 0.060(6) 0.015(4) -0.001(5) 0.006(4)
C28 0.028(5) 0.044(5) 0.026(4) 0.007(3) 0.000(3) 0.016(4)
C99 0.047(6) 0.045(6) 0.059(6) 0.018(5) 0.004(5) 0.002(4)
C59 0.018(4) 0.046(5) 0.044(5) 0.012(4) 0.010(4) 0.014(4)
C37 0.065(8) 0.038(6) 0.137(12) 0.030(7) 0.021(8) 0.011(5)
C64 0.024(4) 0.031(4) 0.030(4) 0.013(3) 0.000(3) 0.005(3)
C95 0.067(8) 0.058(7) 0.038(5) 0.019(5) -0.020(5) -0.023(5)
C76 0.029(5) 0.030(4) 0.026(4) 0.014(3) 0.000(3) 0.006(3)
C46 0.034(6) 0.130(11) 0.042(6) -0.008(6) -0.001(5) 0.021(6)
C77 0.030(5) 0.026(4) 0.035(4) 0.009(3) 0.012(4) 0.003(3)
C49 0.057(7) 0.101(9) 0.045(6) 0.007(6) 0.016(5) 0.041(7)
C3 0.026(4) 0.038(5) 0.025(4) 0.008(3) 0.001(3) 0.002(3)
C29 0.034(5) 0.044(5) 0.036(5) 0.009(4) -0.003(4) 0.007(4)
C26 0.039(5) 0.031(4) 0.025(4) 0.008(3) 0.005(4) 0.015(4)
C90 0.035(5) 0.034(4) 0.031(4) 0.010(3) 0.008(4) 0.008(4)
C15 0.032(5) 0.028(4) 0.029(4) -0.002(3) 0.002(4) 0.003(3)
C85 0.060(7) 0.053(6) 0.026(4) 0.017(4) 0.004(4) 0.005(5)
C69 0.039(5) 0.031(4) 0.036(5) 0.013(3) -0.003(4) 0.009(4)
C58 0.035(6) 0.062(6) 0.054(6) 0.015(5) 0.000(5) 0.026(5)
C56 0.044(6) 0.042(5) 0.047(5) 0.013(4) 0.020(5) 0.020(4)
C9 0.031(5) 0.052(6) 0.048(5) 0.023(4) -0.017(4) -0.003(4)
C4 0.026(5) 0.046(5) 0.038(5) 0.010(4) -0.006(4) -0.002(4)
C21 0.044(6) 0.050(6) 0.058(6) 0.021(5) 0.004(5) 0.014(4)
C93 0.053(7) 0.052(6) 0.033(5) 0.012(4) -0.014(4) -0.009(5)
C81 0.047(6) 0.045(5) 0.038(5) 0.001(4) 0.015(4) 0.009(4)
C39 0.043(6) 0.060(6) 0.016(4) 0.013(4) 0.009(4) 0.033(4)
C23 0.031(5) 0.046(5) 0.022(4) 0.002(3) -0.003(3) -0.003(4)
C55 0.066(7) 0.052(6) 0.033(5) 0.003(4) 0.021(5) 0.034(5)
C35 0.035(6) 0.073(7) 0.038(5) 0.014(5) -0.001(4) 0.001(5)
C52 0.033(5) 0.026(4) 0.028(4) 0.010(3) 0.011(4) 0.018(3)
C75 0.051(6) 0.030(5) 0.055(6) 0.010(4) 0.003(5) 0.008(4)
C79 0.040(6) 0.033(5) 0.072(7) 0.014(4) 0.021(5) 0.013(4)
C8 0.035(5) 0.042(5) 0.058(6) 0.015(4) 0.001(5) 0.002(4)
C5 0.031(5) 0.047(5) 0.045(5) 0.003(4) -0.005(4) -0.003(4)
C18 0.027(5) 0.042(5) 0.042(5) 0.007(4) 0.012(4) 0.018(4)
C31 0.039(5) 0.037(5) 0.042(5) 0.023(4) 0.010(4) 0.011(4)
C74 0.039(6) 0.041(5) 0.059(6) 0.018(4) 0.011(5) 0.000(4)
C22 0.038(5) 0.051(6) 0.035(5) 0.010(4) 0.003(4) 0.011(4)
C42 0.065(8) 0.087(8) 0.031(5) 0.018(5) 0.010(5) 0.059(7)
C1 0.029(5) 0.030(4) 0.022(4) 0.007(3) 0.002(3) 0.003(3)
C60 0.047(6) 0.062(7) 0.062(7) 0.021(5) 0.025(5) 0.007(5)
C84 0.049(6) 0.032(5) 0.035(5) 0.007(3) 0.008(4) 0.011(4)
C91 0.049(6) 0.047(6) 0.040(5) 0.009(4) 0.001(4) -0.012(4)
C40 0.054(6) 0.049(5) 0.023(4) 0.014(4) 0.009(4) 0.029(4)
C19 0.027(4) 0.028(4) 0.034(4) 0.007(3) 0.005(4) 0.001(3)
C30 0.033(5) 0.053(6) 0.038(5) 0.022(4) -0.004(4) 0.016(4)
C33 0.034(5) 0.042(5) 0.034(4) 0.015(4) 0.004(4) 0.011(4)
C70 0.045(6) 0.033(5) 0.039(5) 0.013(4) -0.007(4) -0.003(4)
C25 0.057(7) 0.064(7) 0.039(5) 0.011(5) -0.012(5) -0.012(5)
C24 0.052(6) 0.055(6) 0.030(5) 0.012(4) 0.012(4) 0.009(5)
C12 0.051(7) 0.042(6) 0.089(8) 0.018(5) 0.008(6) 0.008(5)
C44 0.047(6) 0.068(6) 0.021(4) 0.014(4) 0.005(4) 0.031(5)
C34 0.034(6) 0.036(5) 0.084(8) 0.008(5) -0.001(5) 0.002(4)
C20 0.028(5) 0.036(5) 0.036(4) 0.009(3) 0.004(4) 0.006(3)
C72 0.045(6) 0.036(5) 0.051(6) 0.016(4) 0.002(5) 0.000(4)
C17 0.036(6) 0.045(5) 0.055(6) -0.002(4) 0.019(5) 0.015(4)
C41 0.084(9) 0.064(7) 0.029(5) 0.009(4) 0.005(5) 0.056(6)
C88 0.048(6) 0.043(6) 0.066(7) 0.017(5) 0.004(5) 0.020(5)
C13 0.043(6) 0.045(6) 0.061(6) 0.021(5) -0.007(5) -0.001(4)
C86 0.027(5) 0.036(5) 0.055(6) 0.008(4) 0.008(4) 0.011(4)
C11 0.042(6) 0.042(6) 0.102(9) 0.021(6) 0.011(6) 0.005(5)
C68 0.033(5) 0.054(6) 0.034(5) 0.021(4) -0.014(4) 0.000(4)
C87 0.034(6) 0.059(7) 0.084(8) 0.022(6) -0.003(5) 0.014(5)
C73 0.028(5) 0.030(4) 0.050(5) 0.015(4) 0.002(4) 0.003(3)
C63 0.058(9) 0.132(13) 0.066(8) -0.051(8) -0.007(7) 0.000(8)
C82 0.041(5) 0.022(4) 0.032(4) 0.003(3) 0.013(4) 0.006(3)
C97 0.153(15) 0.068(8) 0.040(6) 0.010(5) 0.012(8) -0.024(8)
C54 0.055(7) 0.037(5) 0.041(5) 0.002(4) 0.014(5) 0.018(4)
C6 0.034(6) 0.050(6) 0.048(5) 0.012(4) -0.007(4) -0.010(4)
C48 0.071(7) 0.033(5) 0.029(4) 0.007(3) 0.010(5) 0.023(5)

loop_
_atom_type_symbol
_atom_type_description
_atom_type_scat_dispersion_real
_atom_type_scat_dispersion_imag
_atom_type_scat_source
C C 0.0033 0.0016 'International Tables Vol C Tables 4.2.6.8 and 6.1.1.4'
H H 0.0000 0.0000 'International Tables Vol C Tables 4.2.6.8 and 6.1.1.4'
As As 0.0499 2.0058 'International Tables Vol C Tables 4.2.6.8 and 6.1.1.4'
N N 0.0061 0.0033 'International Tables Vol C Tables 4.2.6.8 and 6.1.1.4'
Sm Sm -0.1638 3.4418 'International Tables Vol C Tables 4.2.6.8 and 6.1.1.4'

loop_
_geom_angle_atom_site_label_1
_geom_angle_atom_site_label_2
_geom_angle_atom_site_label_3
_geom_angle
As1 Sm2 As3 63.32(2)
As1 Sm2 As4 43.36(2)
As2 Sm2 As1 44.09(3)
As2 Sm2 As3 43.96(2)
As2 Sm2 As4 63.24(2)
As3 Sm2 As4 42.79(3)
N8 Sm2 As1 76.07(15)
N8 Sm2 As2 94.31(15)
N8 Sm2 As3 135.72(15)
N8 Sm2 As4 113.63(15)
N8 Sm2 N6 100.7(2)
N5 Sm2 As1 133.47(15)
N5 Sm2 As2 107.57(15)
N5 Sm2 As3 71.93(15)
N5 Sm2 As4 94.20(15)
N5 Sm2 N8 150.5(2)
N5 Sm2 N6 55.5(2)
N5 Sm2 N7 112.5(2)
N6 Sm2 As1 146.16(14)
N6 Sm2 As2 103.90(14)
N6 Sm2 As3 103.31(14)
N6 Sm2 As4 143.61(14)
N7 Sm2 As1 94.35(14)
N7 Sm2 As2 136.56(14)
N7 Sm2 As3 139.18(14)
N7 Sm2 As4 97.15(14)
N7 Sm2 N8 56.6(2)
N7 Sm2 N6 112.2(2)
As1 Sm1 As4 43.34(2)
As2 Sm1 As1 43.86(3)
As2 Sm1 As3 44.10(2)
As2 Sm1 As4 63.03(2)
As3 Sm1 As1 63.69(2)
As3 Sm1 As4 43.09(3)
N2 Sm1 As1 123.34(15)
N2 Sm1 As2 96.05(15)
N2 Sm1 As3 119.92(15)
N2 Sm1 As4 158.88(15)
N1 Sm1 As1 80.23(15)
N1 Sm1 As2 88.25(15)
N1 Sm1 As3 132.25(15)
N1 Sm1 As4 121.73(15)
N1 Sm1 N2 56.2(2)
N1 Sm1 N4 146.3(2)
N3 Sm1 As1 114.72(15)
N3 Sm1 As2 152.79(15)
N3 Sm1 As3 116.73(14)
N3 Sm1 As4 89.83(15)
N3 Sm1 N2 111.2(2)
N3 Sm1 N1 106.0(2)
N3 Sm1 N4 56.1(2)
N4 Sm1 As1 132.00(17)
N4 Sm1 As2 120.87(15)
N4 Sm1 As3 79.16(15)
N4 Sm1 As4 88.78(17)
N4 Sm1 N2 100.8(2)
Sm2 As1 Sm1 116.81(3)
As2 As1 Sm2 66.77(3)
As2 As1 Sm1 67.25(3)
As2 As1 As4 89.50(4)
As4 As1 Sm2 69.48(3)
As4 As1 Sm1 69.24(3)
Sm2 As2 Sm1 119.52(3)
As1 As2 Sm2 69.15(3)
As1 As2 Sm1 68.89(3)
As1 As2 As3 90.14(5)
As3 As2 Sm2 70.07(3)
As3 As2 Sm1 68.56(3)
Sm1 As3 Sm2 115.96(3)
As2 As3 Sm2 65.97(3)
As2 As3 Sm1 67.34(3)
As4 As3 Sm2 68.90(3)
As4 As3 Sm1 69.58(3)
As4 As3 As2 89.67(4)
Sm1 As4 Sm2 114.21(3)
As1 As4 Sm2 67.16(3)
As1 As4 Sm1 67.43(3)
As3 As4 Sm2 68.31(3)
As3 As4 Sm1 67.33(3)
As3 As4 As1 90.67(4)
C76 N8 Sm2 91.4(5)
C76 N8 C77 121.3(7)
C77 N8 Sm2 146.2(5)
C51 N5 Sm2 93.1(4)
C51 N5 C52 121.2(6)
C52 N5 Sm2 145.0(5)
C2 N2 Sm1 149.2(5)
C1 N2 Sm1 91.1(5)
C1 N2 C2 118.5(6)
C51 N6 Sm2 90.7(5)
C51 N6 C64 116.6(6)
C64 N6 Sm2 149.9(5)
C14 N1 Sm1 147.3(5)
C1 N1 Sm1 91.9(4)
C1 N1 C14 116.7(6)
C89 N7 Sm2 150.9(5)
C76 N7 Sm2 91.9(5)
C76 N7 C89 116.9(7)
C27 N3 Sm1 147.5(5)
C26 N3 Sm1 93.4(5)
C26 N3 C27 119.0(6)
C26 N4 Sm1 92.1(5)
C26 N4 C39 120.6(6)
C39 N4 Sm1 145.8(5)
H38A C38 H38B 109.5
H38A C38 H38C 109.5
H38B C38 H38C 109.5
C36 C38 H38A 109.5
C36 C38 H38B 109.5
C36 C38 H38C 109.5
H47A C47 H47B 109.5
H47A C47 H47C 109.5
H47B C47 H47C 109.5
C45 C47 H47A 109.5
C45 C47 H47B 109.5
C45 C47 H47C 109.5
H10A C10 H10B 109.5
H10A C10 H10C 109.5
H10B C10 H10C 109.5
C9 C10 H10A 109.5
C9 C10 H10B 109.5
C9 C10 H10C 109.5
C66 C67 H67 120.4
C66 C67 C68 119.2(8)
C68 C67 H67 120.4
H50A C50 H50B 109.5
H50A C50 H50C 109.5
H50B C50 H50C 109.5
C48 C50 H50A 109.5
C48 C50 H50B 109.5
C48 C50 H50C 109.5
C15 C16 H16 118.9
C17 C16 H16 118.9
C17 C16 C15 122.2(8)
H10D C100 H10E 109.5
H10D C100 H10F 109.5
H10E C100 H10F 109.5
C98 C100 H10D 109.5
C98 C100 H10E 109.5
C98 C100 H10F 109.5
C67 C66 H66 118.4
C67 C66 C65 123.2(8)
C65 C66 H66 118.4
H62A C62 H62B 109.5
H62A C62 H62C 109.5
H62B C62 H62C 109.5
C61 C62 H62A 109.5
C61 C62 H62B 109.5
C61 C62 H62C 109.5
C77 C78 C86 123.8(7)
C79 C78 C77 117.2(9)
C79 C78 C86 119.0(8)
C100 C98 H98 108.3
C100 C98 C99 109.0(7)
C99 C98 H98 108.3
C90 C98 C100 112.1(7)
C90 C98 H98 108.3
C90 C98 C99 110.9(7)
C47 C45 H45 108.2
C46 C45 C47 108.0(10)
C46 C45 H45 108.2
C44 C45 C47 110.5(8)
C44 C45 H45 108.2
C44 C45 C46 113.7(9)
H96A C96 H96B 109.5
H96A C96 H96C 109.5
H96B C96 H96C 109.5
C95 C96 H96A 109.5
C95 C96 H96B 109.5
C95 C96 H96C 109.5
C62 C61 H61 107.9
C53 C61 C62 110.4(8)
C53 C61 H61 107.9
C53 C61 C63 114.5(8)
C63 C61 C62 107.9(10)
C63 C61 H61 107.9
C89 C94 C95 120.5(8)
C93 C94 C89 119.0(8)
C93 C94 C95 120.5(8)
N5 C51 N6 119.9(7)
N5 C51 H51 120.0
N6 C51 H51 120.0
C93 C92 H92 119.9
C91 C92 H92 119.9
C91 C92 C93 120.1(9)
C7 C2 N2 121.5(7)
C7 C2 C3 121.1(7)
C3 C2 N2 117.5(7)
C42 C43 H43 117.6
C42 C43 C44 124.8(11)
C44 C43 H43 117.6
C56 C57 C59 118.7(8)
C56 C57 C52 117.9(8)
C52 C57 C59 123.3(7)
C52 C53 C61 120.3(7)
C54 C53 C61 121.5(8)
C54 C53 C52 118.2(8)
C94 C89 N7 119.6(7)
C90 C89 N7 120.7(7)
C90 C89 C94 119.7(8)
C27 C32 C33 121.4(7)
C31 C32 C27 120.0(8)
C31 C32 C33 118.5(8)
C66 C65 C64 117.3(8)
C66 C65 C73 121.5(7)
C64 C65 C73 121.2(7)
C15 C14 N1 122.7(7)
C15 C14 C19 120.0(7)
C19 C14 N1 117.3(7)
C2 C7 C8 122.1(8)
C2 C7 C6 117.4(8)
C6 C7 C8 120.5(8)
C38 C36 H36 107.5
C38 C36 C37 110.7(10)
C28 C36 C38 114.0(9)
C28 C36 H36 107.5
C28 C36 C37 109.3(8)
C37 C36 H36 107.5
C85 C83 H83 107.7
C85 C83 C82 113.6(7)
C84 C83 H83 107.7
C84 C83 C85 109.3(7)
C84 C83 C82 110.7(7)
C82 C83 H83 107.7
C81 C80 H80 120.7
C79 C80 H80 120.7
C79 C80 C81 118.5(8)
C32 C27 N3 119.4(7)
C32 C27 C28 119.4(7)
C28 C27 N3 121.2(7)
H71A C71 H71B 109.5
H71A C71 H71C 109.5
H71B C71 H71C 109.5
C70 C71 H71A 109.5
C70 C71 H71B 109.5
C70 C71 H71C 109.5
C27 C28 C36 123.7(7)
C29 C28 C36 117.9(8)
C29 C28 C27 118.4(8)
C98 C99 H99A 109.5
C98 C99 H99B 109.5
C98 C99 H99C 109.5
H99A C99 H99B 109.5
H99A C99 H99C 109.5
H99B C99 H99C 109.5
C57 C59 H59 108.3
C57 C59 C58 111.4(7)
C57 C59 C60 112.8(8)
C58 C59 H59 108.3
C60 C59 H59 108.3
C60 C59 C58 107.6(8)
C36 C37 H37A 109.5
C36 C37 H37B 109.5
C36 C37 H37C 109.5
H37A C37 H37B 109.5
H37A C37 H37C 109.5
H37B C37 H37C 109.5
C65 C64 N6 120.5(7)
C69 C64 N6 118.9(7)
C69 C64 C65 120.6(7)
C96 C95 H95 108.3
C96 C95 C97 109.5(10)
C94 C95 C96 109.6(10)
C94 C95 H95 108.3
C94 C95 C97 112.8(8)
C97 C95 H95 108.3
N8 C76 N7 120.1(7)
N8 C76 H76 119.9
N7 C76 H76 119.9
C45 C46 H46A 109.5
C45 C46 H46B 109.5
C45 C46 H46C 109.5
H46A C46 H46B 109.5
H46A C46 H46C 109.5
H46B C46 H46C 109.5
N8 C77 C78 122.0(7)
C82 C77 N8 118.4(7)
C82 C77 C78 119.5(7)
H49A C49 H49B 109.5
H49A C49 H49C 109.5
H49B C49 H49C 109.5
C48 C49 H49A 109.5
C48 C49 H49B 109.5
C48 C49 H49C 109.5
C2 C3 C9 122.5(7)
C4 C3 C2 118.4(7)
C4 C3 C9 119.0(7)
C28 C29 H29 119.1
C30 C29 C28 121.8(8)
C30 C29 H29 119.1
N3 C26 H26 120.8
N4 C26 N3 118.3(7)
N4 C26 H26 120.8
C89 C90 C98 122.7(8)
C91 C90 C98 118.6(7)
C91 C90 C89 118.6(8)
C16 C15 C14 118.4(8)
C16 C15 C23 118.2(7)
C14 C15 C23 123.4(7)
C83 C85 H85A 109.5
C83 C85 H85B 109.5
C83 C85 H85C 109.5
H85A C85 H85B 109.5
H85A C85 H85C 109.5
H85B C85 H85C 109.5
C64 C69 C70 123.5(7)
C64 C69 C68 119.0(8)
C68 C69 C70 117.5(8)
C59 C58 H58A 109.5
C59 C58 H58B 109.5
C59 C58 H58C 109.5
H58A C58 H58B 109.5
H58A C58 H58C 109.5
H58B C58 H58C 109.5
C57 C56 H56 119.4
C55 C56 C57 121.3(9)
C55 C56 H56 119.4
C10 C9 H9 106.5
C3 C9 C10 112.0(8)
C3 C9 H9 106.5
C3 C9 C11 111.2(8)
C11 C9 C10 113.5(10)
C11 C9 H9 106.5
C3 C4 H4 119.7
C5 C4 C3 120.6(8)
C5 C4 H4 119.7
H21A C21 H21B 109.5
H21A C21 H21C 109.5
H21B C21 H21C 109.5
C20 C21 H21A 109.5
C20 C21 H21B 109.5
C20 C21 H21C 109.5
C94 C93 H93 119.5
C92 C93 C94 121.0(9)
C92 C93 H93 119.5
C80 C81 H81 119.1
C82 C81 C80 121.9(9)
C82 C81 H81 119.1
N4 C39 C44 118.3(8)
C40 C39 N4 120.5(8)
C40 C39 C44 121.2(7)
C15 C23 H23 107.4
C15 C23 C24 110.7(7)
C25 C23 C15 113.7(8)
C25 C23 H23 107.4
C25 C23 C24 110.0(7)
C24 C23 H23 107.4
C56 C55 H55 119.7
C54 C55 C56 120.7(8)
C54 C55 H55 119.7
H35A C35 H35B 109.5
H35A C35 H35C 109.5
H35B C35 H35C 109.5
C33 C35 H35A 109.5
C33 C35 H35B 109.5
C33 C35 H35C 109.5
N5 C52 C57 123.5(7)
N5 C52 C53 116.2(7)
C57 C52 C53 120.2(7)
H75A C75 H75B 109.5
H75A C75 H75C 109.5
H75B C75 H75C 109.5
C73 C75 H75A 109.5
C73 C75 H75B 109.5
C73 C75 H75C 109.5
C78 C79 H79 118.5
C80 C79 C78 123.0(9)
C80 C79 H79 118.5
C7 C8 H8 108.9
C7 C8 C12 109.0(8)
C12 C8 H8 108.9
C13 C8 C7 112.8(8)
C13 C8 H8 108.9
C13 C8 C12 108.2(8)
C4 C5 H5 119.6
C4 C5 C6 120.8(9)
C6 C5 H5 119.6
C19 C18 H18 120.3
C19 C18 C17 119.4(8)
C17 C18 H18 120.3
C32 C31 H31 119.9
C30 C31 C32 120.1(8)
C30 C31 H31 119.9
H74A C74 H74B 109.5
H74A C74 H74C 109.5
H74B C74 H74C 109.5
C73 C74 H74A 109.5
C73 C74 H74B 109.5
C73 C74 H74C 109.5
H22A C22 H22B 109.5
H22A C22 H22C 109.5
H22B C22 H22C 109.5
C20 C22 H22A 109.5
C20 C22 H22B 109.5
C20 C22 H22C 109.5
C43 C42 H42 120.4
C43 C42 C41 119.1(9)
C41 C42 H42 120.4
N2 C1 N1 119.9(7)
N2 C1 H1 120.0
N1 C1 H1 120.0
C59 C60 H60A 109.5
C59 C60 H60B 109.5
C59 C60 H60C 109.5
H60A C60 H60B 109.5
H60A C60 H60C 109.5
H60B C60 H60C 109.5
C83 C84 H84A 109.5
C83 C84 H84B 109.5
C83 C84 H84C 109.5
H84A C84 H84B 109.5
H84A C84 H84C 109.5
H84B C84 H84C 109.5
C92 C91 C90 121.5(8)
C92 C91 H91 119.3
C90 C91 H91 119.3
C39 C40 C48 122.7(7)
C41 C40 C39 118.1(10)
C41 C40 C48 119.2(9)
C14 C19 C20 120.9(7)
C18 C19 C14 119.5(7)
C18 C19 C20 119.5(8)
C29 C30 H30 119.9
C31 C30 C29 120.3(8)
C31 C30 H30 119.9
C32 C33 C35 107.6(7)
C32 C33 H33 108.1
C35 C33 H33 108.1
C34 C33 C32 115.3(7)
C34 C33 C35 109.4(8)
C34 C33 H33 108.1
C71 C70 H70 107.3
C69 C70 C71 109.9(8)
C69 C70 H70 107.3
C69 C70 C72 111.7(7)
C72 C70 C71 113.0(7)
C72 C70 H70 107.3
C23 C25 H25A 109.5
C23 C25 H25B 109.5
C23 C25 H25C 109.5
H25A C25 H25B 109.5
H25A C25 H25C 109.5
H25B C25 H25C 109.5
C23 C24 H24A 109.5
C23 C24 H24B 109.5
C23 C24 H24C 109.5
H24A C24 H24B 109.5
H24A C24 H24C 109.5
H24B C24 H24C 109.5
C8 C12 H12A 109.5
C8 C12 H12B 109.5
C8 C12 H12C 109.5
H12A C12 H12B 109.5
H12A C12 H12C 109.5
H12B C12 H12C 109.5
C43 C44 C45 124.9(10)
C43 C44 C39 115.3(9)
C39 C44 C45 119.8(8)
C33 C34 H34A 109.5
C33 C34 H34B 109.5
C33 C34 H34C 109.5
H34A C34 H34B 109.5
H34A C34 H34C 109.5
H34B C34 H34C 109.5
C21 C20 H20 107.5
C22 C20 C21 109.7(8)
C22 C20 C19 109.4(7)
C22 C20 H20 107.5
C19 C20 C21 115.0(7)
C19 C20 H20 107.5
C70 C72 H72A 109.5
C70 C72 H72B 109.5
C70 C72 H72C 109.5
H72A C72 H72B 109.5
H72A C72 H72C 109.5
H72B C72 H72C 109.5
C16 C17 C18 120.0(8)
C16 C17 H17 120.0
C18 C17 H17 120.0
C42 C41 C40 121.5(10)
C42 C41 H41 119.2
C40 C41 H41 119.2
H88A C88 H88B 109.5
H88A C88 H88C 109.5
H88B C88 H88C 109.5
C86 C88 H88A 109.5
C86 C88 H88B 109.5
C86 C88 H88C 109.5
C8 C13 H13A 109.5
C8 C13 H13B 109.5
C8 C13 H13C 109.5
H13A C13 H13B 109.5
H13A C13 H13C 109.5
H13B C13 H13C 109.5
C78 C86 C88 113.2(8)
C78 C86 H86 107.2
C78 C86 C87 111.9(8)
C88 C86 H86 107.2
C88 C86 C87 109.8(8)
C87 C86 H86 107.2
C9 C11 H11A 109.5
C9 C11 H11B 109.5
C9 C11 H11C 109.5
H11A C11 H11B 109.5
H11A C11 H11C 109.5
H11B C11 H11C 109.5
C67 C68 C69 120.7(8)
C67 C68 H68 119.7
C69 C68 H68 119.7
C86 C87 H87A 109.5
C86 C87 H87B 109.5
C86 C87 H87C 109.5
H87A C87 H87B 109.5
H87A C87 H87C 109.5
H87B C87 H87C 109.5
C65 C73 C75 112.1(7)
C65 C73 C74 112.5(7)
C65 C73 H73 108.0
C75 C73 C74 107.9(7)
C75 C73 H73 108.0
C74 C73 H73 108.0
C61 C63 H63A 109.5
C61 C63 H63B 109.5
C61 C63 H63C 109.5
H63A C63 H63B 109.5
H63A C63 H63C 109.5
H63B C63 H63C 109.5
C77 C82 C83 119.2(7)
C81 C82 C83 120.7(8)
C81 C82 C77 119.9(8)
C95 C97 H97A 109.5
C95 C97 H97B 109.5
C95 C97 H97C 109.5
H97A C97 H97B 109.5
H97A C97 H97C 109.5
H97B C97 H97C 109.5
C53 C54 H54 119.2
C55 C54 C53 121.7(9)
C55 C54 H54 119.2
C7 C6 H6 119.2
C5 C6 C7 121.7(8)
C5 C6 H6 119.2
C50 C48 H48 107.5
C49 C48 C50 109.8(9)
C49 C48 H48 107.5
C40 C48 C50 113.1(8)
C40 C48 C49 111.2(8)
C40 C48 H48 107.5

loop_
_geom_bond_atom_site_label_1
_geom_bond_atom_site_label_2
_geom_bond_distance
Sm2 As1 3.1964(9)
Sm2 As2 3.1430(10)
Sm2 As3 3.2349(10)
Sm2 As4 3.2481(10)
Sm2 N8 2.436(6)
Sm2 N5 2.416(6)
Sm2 N6 2.466(6)
Sm2 N7 2.419(7)
Sm1 As1 3.2040(10)
Sm1 As2 3.1673(9)
Sm1 As3 3.1947(9)
Sm1 As4 3.2445(10)
Sm1 N2 2.446(6)
Sm1 N1 2.425(6)
Sm1 N3 2.392(6)
Sm1 N4 2.427(6)
As1 As2 2.3796(14)
As1 As4 2.3814(13)
As2 As3 2.3887(13)
As3 As4 2.3652(14)
N8 C76 1.323(10)
N8 C77 1.425(9)
N5 C51 1.311(10)
N5 C52 1.408(9)
N2 C2 1.456(10)
N2 C1 1.324(10)
N6 C51 1.315(9)
N6 C64 1.455(10)
N1 C14 1.429(9)
N1 C1 1.326(10)
N7 C89 1.440(11)
N7 C76 1.330(9)
N3 C27 1.442(10)
N3 C26 1.324(10)
N4 C26 1.314(10)
N4 C39 1.434(10)
C38 H38A 0.9800
C38 H38B 0.9800
C38 H38C 0.9800
C38 C36 1.511(13)
C47 H47A 0.9800
C47 H47B 0.9800
C47 H47C 0.9800
C47 C45 1.547(15)
C10 H10A 0.9800
C10 H10B 0.9800
C10 H10C 0.9800
C10 C9 1.542(13)
C67 H67 0.9500
C67 C66 1.358(13)
C67 C68 1.391(13)
C50 H50A 0.9800
C50 H50B 0.9800
C50 H50C 0.9800
C50 C48 1.539(14)
C16 H16 0.9500
C16 C15 1.385(11)
C16 C17 1.369(13)
C100 H10D 0.9800
C100 H10E 0.9800
C100 H10F 0.9800
C100 C98 1.520(12)
C66 H66 0.9500
C66 C65 1.391(12)
C62 H62A 0.9800
C62 H62B 0.9800
C62 H62C 0.9800
C62 C61 1.562(15)
C78 C77 1.431(11)
C78 C79 1.390(12)
C78 C86 1.504(13)
C98 H98 1.0000
C98 C99 1.553(13)
C98 C90 1.514(11)
C45 H45 1.0000
C45 C46 1.535(14)
C45 C44 1.474(14)
C96 H96A 0.9800
C96 H96B 0.9800
C96 H96C 0.9800
C96 C95 1.529(16)
C61 H61 1.0000
C61 C53 1.519(13)
C61 C63 1.524(14)
C94 C89 1.413(12)
C94 C95 1.497(13)
C94 C93 1.389(13)
C51 H51 0.9500
C92 H92 0.9500
C92 C93 1.375(13)
C92 C91 1.368(13)
C2 C7 1.395(11)
C2 C3 1.415(11)
C43 H43 0.9500
C43 C42 1.351(15)
C43 C44 1.393(12)
C57 C59 1.523(12)
C57 C56 1.389(11)
C57 C52 1.411(12)
C53 C52 1.424(12)
C53 C54 1.380(11)
C89 C90 1.411(12)
C32 C27 1.401(11)
C32 C31 1.398(12)
C32 C33 1.527(12)
C65 C64 1.420(10)
C65 C73 1.519(12)
C14 C15 1.396(11)
C14 C19 1.417(11)
C7 C8 1.523(12)
C7 C6 1.405(12)
C36 H36 1.0000
C36 C28 1.506(12)
C36 C37 1.526(15)
C83 H83 1.0000
C83 C85 1.535(12)
C83 C84 1.527(12)
C83 C82 1.539(12)
C80 H80 0.9500
C80 C81 1.382(14)
C80 C79 1.373(14)
C27 C28 1.414(12)
C71 H71A 0.9800
C71 H71B 0.9800
C71 H71C 0.9800
C71 C70 1.549(13)
C28 C29 1.390(12)
C99 H99A 0.9800
C99 H99B 0.9800
C99 H99C 0.9800
C59 H59 1.0000
C59 C58 1.548(12)
C59 C60 1.532(12)
C37 H37A 0.9800
C37 H37B 0.9800
C37 H37C 0.9800
C64 C69 1.397(12)
C95 H95 1.0000
C95 C97 1.559(14)
C76 H76 0.9500
C46 H46A 0.9800
C46 H46B 0.9800
C46 H46C 0.9800
C77 C82 1.403(12)
C49 H49A 0.9800
C49 H49B 0.9800
C49 H49C 0.9800
C49 C48 1.532(13)
C3 C9 1.498(12)
C3 C4 1.411(11)
C29 H29 0.9500
C29 C30 1.374(12)
C26 H26 0.9500
C90 C91 1.391(12)
C15 C23 1.535(12)
C85 H85A 0.9800
C85 H85B 0.9800
C85 H85C 0.9800
C69 C70 1.516(12)
C69 C68 1.400(11)
C58 H58A 0.9800
C58 H58B 0.9800
C58 H58C 0.9800
C56 H56 0.9500
C56 C55 1.376(14)
C9 H9 1.0000
C9 C11 1.521(14)
C4 H4 0.9500
C4 C5 1.346(13)
C21 H21A 0.9800
C21 H21B 0.9800
C21 H21C 0.9800
C21 C20 1.545(12)
C93 H93 0.9500
C81 H81 0.9500
C81 C82 1.364(11)
C39 C40 1.414(13)
C39 C44 1.439(14)
C23 H23 1.0000
C23 C25 1.528(12)
C23 C24 1.550(12)
C55 H55 0.9500
C55 C54 1.352(14)
C35 H35A 0.9800
C35 H35B 0.9800
C35 H35C 0.9800
C35 C33 1.548(12)
C75 H75A 0.9800
C75 H75B 0.9800
C75 H75C 0.9800
C75 C73 1.529(12)
C79 H79 0.9500
C8 H8 1.0000
C8 C12 1.569(14)
C8 C13 1.514(13)
C5 H5 0.9500
C5 C6 1.381(14)
C18 H18 0.9500
C18 C19 1.396(11)
C18 C17 1.398(13)
C31 H31 0.9500
C31 C30 1.369(13)
C74 H74A 0.9800
C74 H74B 0.9800
C74 H74C 0.9800
C74 C73 1.557(12)
C22 H22A 0.9800
C22 H22B 0.9800
C22 H22C 0.9800
C22 C20 1.515(12)
C42 H42 0.9500
C42 C41 1.377(16)
C1 H1 0.9500
C60 H60A 0.9800
C60 H60B 0.9800
C60 H60C 0.9800
C84 H84A 0.9800
C84 H84B 0.9800
C84 H84C 0.9800
C91 H91 0.9500
C40 C41 1.396(12)
C40 C48 1.515(14)
C19 C20 1.522(11)
C30 H30 0.9500
C33 H33 1.0000
C33 C34 1.508(12)
C70 H70 1.0000
C70 C72 1.528(13)
C25 H25A 0.9800
C25 H25B 0.9800
C25 H25C 0.9800
C24 H24A 0.9800
C24 H24B 0.9800
C24 H24C 0.9800
C12 H12A 0.9800
C12 H12B 0.9800
C12 H12C 0.9800
C34 H34A 0.9800
C34 H34B 0.9800
C34 H34C 0.9800
C20 H20 1.0000
C72 H72A 0.9800
C72 H72B 0.9800
C72 H72C 0.9800
C17 H17 0.9500
C41 H41 0.9500
C88 H88A 0.9800
C88 H88B 0.9800
C88 H88C 0.9800
C88 C86 1.532(12)
C13 H13A 0.9800
C13 H13B 0.9800
C13 H13C 0.9800
C86 H86 1.0000
C86 C87 1.547(13)
C11 H11A 0.9800
C11 H11B 0.9800
C11 H11C 0.9800
C68 H68 0.9500
C87 H87A 0.9800
C87 H87B 0.9800
C87 H87C 0.9800
C73 H73 1.0000
C63 H63A 0.9800
C63 H63B 0.9800
C63 H63C 0.9800
C97 H97A 0.9800
C97 H97B 0.9800
C97 H97C 0.9800
C54 H54 0.9500
C6 H6 0.9500
C48 H48 1.0000

loop_
_geom_torsion_atom_site_label_1
_geom_torsion_atom_site_label_2
_geom_torsion_atom_site_label_3
_geom_torsion_atom_site_label_4
_geom_torsion
Sm2 N8 C76 N7 2.1(7)
Sm2 N8 C77 C78 105.6(10)
Sm2 N8 C77 C82 -71.1(11)
Sm2 N5 C51 N6 8.9(7)
Sm2 N5 C52 C57 115.8(9)
Sm2 N5 C52 C53 -64.7(11)
Sm2 N6 C51 N5 -8.7(7)
Sm2 N6 C64 C65 118.4(9)
Sm2 N6 C64 C69 -61.2(13)
Sm2 N7 C89 C94 -74.2(13)
Sm2 N7 C89 C90 106.5(11)
Sm2 N7 C76 N8 -2.1(7)
Sm1 N2 C2 C7 122.0(9)
Sm1 N2 C2 C3 -56.9(12)
Sm1 N2 C1 N1 -9.6(7)
Sm1 N1 C14 C15 95.6(10)
Sm1 N1 C14 C19 -81.9(11)
Sm1 N1 C1 N2 9.7(7)
Sm1 N3 C27 C32 74.1(12)
Sm1 N3 C27 C28 -103.2(10)
Sm1 N3 C26 N4 -2.5(8)
Sm1 N4 C26 N3 2.4(8)
Sm1 N4 C39 C40 94.5(11)
Sm1 N4 C39 C44 -83.6(12)
N8 C77 C82 C83 -11.0(11)
N8 C77 C82 C81 175.1(8)
N2 C2 C7 C8 3.7(12)
N2 C2 C7 C6 -176.0(7)
N2 C2 C3 C9 -5.5(11)
N2 C2 C3 C4 175.3(7)
N6 C64 C69 C70 -2.5(12)
N6 C64 C69 C68 178.1(7)
N1 C14 C15 C16 174.3(7)
N1 C14 C15 C23 -5.1(12)
N1 C14 C19 C18 -176.2(7)
N1 C14 C19 C20 3.2(11)
N7 C89 C90 C98 -0.6(12)
N7 C89 C90 C91 177.6(8)
N3 C27 C28 C36 -3.5(12)
N3 C27 C28 C29 177.1(7)
N4 C39 C40 C41 -177.3(7)
N4 C39 C40 C48 2.9(11)
N4 C39 C44 C45 -3.8(11)
N4 C39 C44 C43 177.4(7)
C38 C36 C28 C27 -131.2(9)
C38 C36 C28 C29 48.2(12)
C47 C45 C44 C43 98.2(10)
C47 C45 C44 C39 -80.4(10)
C67 C66 C65 C64 0.3(13)
C67 C66 C65 C73 177.2(8)
C16 C15 C23 C25 -64.8(10)
C16 C15 C23 C24 59.5(10)
C100 C98 C90 C89 108.6(9)
C100 C98 C90 C91 -69.6(10)
C66 C67 C68 C69 -0.2(15)
C66 C65 C64 N6 -178.9(7)
C66 C65 C64 C69 0.7(12)
C66 C65 C73 C75 -91.0(10)
C66 C65 C73 C74 30.9(11)
C62 C61 C53 C52 -71.6(10)
C62 C61 C53 C54 108.5(9)
C78 C77 C82 C83 172.2(7)
C78 C77 C82 C81 -1.7(12)
C98 C90 C91 C92 179.9(9)
C61 C53 C52 N5 0.1(11)
C61 C53 C52 C57 179.6(7)
C61 C53 C54 C55 -177.6(9)
C94 C89 C90 C98 -179.9(8)
C94 C89 C90 C91 -1.8(12)
C51 N5 C52 C57 -51.5(10)
C51 N5 C52 C53 128.0(8)
C51 N6 C64 C65 -88.4(9)
C51 N6 C64 C69 92.1(9)
C2 N2 C1 N1 179.7(7)
C2 C7 C8 C12 94.3(10)
C2 C7 C8 C13 -145.4(8)
C2 C7 C6 C5 -1.0(14)
C2 C3 C9 C10 -135.2(10)
C2 C3 C9 C11 96.6(10)
C2 C3 C4 C5 2.4(12)
C43 C42 C41 C40 2.5(14)
C57 C56 C55 C54 1.4(14)
C89 N7 C76 N8 174.0(7)
C89 C94 C95 C96 -84.9(11)
C89 C94 C95 C97 152.8(10)
C89 C94 C93 C92 2.1(15)
C89 C90 C91 C92 1.7(14)
C32 C27 C28 C36 179.3(8)
C32 C27 C28 C29 -0.2(11)
C32 C31 C30 C29 0.9(13)
C65 C64 C69 C70 178.0(8)
C65 C64 C69 C68 -1.4(12)
C14 N1 C1 N2 173.4(7)
C14 C15 C23 C25 114.6(9)
C14 C15 C23 C24 -121.0(8)
C14 C19 C20 C21 -150.9(8)
C14 C19 C20 C22 85.2(9)
C7 C2 C3 C9 175.6(8)
C7 C2 C3 C4 -3.6(11)
C36 C28 C29 C30 179.3(8)
C80 C81 C82 C83 -172.8(8)
C80 C81 C82 C77 1.0(14)
C27 N3 C26 N4 174.9(7)
C27 C32 C31 C30 -2.2(12)
C27 C32 C33 C35 91.2(9)
C27 C32 C33 C34 -146.5(8)
C27 C28 C29 C30 -1.2(13)
C28 C29 C30 C31 0.9(13)
C99 C98 C90 C89 -129.4(8)
C99 C98 C90 C91 52.5(11)
C59 C57 C56 C55 -175.1(8)
C59 C57 C52 N5 -6.1(11)
C59 C57 C52 C53 174.5(7)
C37 C36 C28 C27 104.3(11)
C37 C36 C28 C29 -76.3(11)
C64 N6 C51 N5 -175.6(7)
C64 C65 C73 C75 85.8(10)
C64 C65 C73 C74 -152.3(8)
C64 C69 C70 C71 114.4(9)
C64 C69 C70 C72 -119.3(9)
C64 C69 C68 C67 1.2(14)
C95 C94 C89 N7 1.6(13)
C95 C94 C89 C90 -179.0(9)
C95 C94 C93 C92 -178.9(10)
C76 N8 C77 C78 -57.8(10)
C76 N8 C77 C82 125.5(8)
C76 N7 C89 C94 113.9(8)
C76 N7 C89 C90 -65.5(10)
C46 C45 C44 C43 -23.4(13)
C46 C45 C44 C39 158.0(8)
C77 N8 C76 N7 173.0(7)
C77 C78 C79 C80 0.8(13)
C77 C78 C86 C88 -134.3(8)
C77 C78 C86 C87 101.0(9)
C3 C2 C7 C8 -177.4(8)
C3 C2 C7 C6 2.9(12)
C3 C4 C5 C6 -0.5(14)
C26 N3 C27 C32 -101.0(9)
C26 N3 C27 C28 81.7(10)
C26 N4 C39 C40 -66.6(11)
C26 N4 C39 C44 115.3(9)
C15 C16 C17 C18 -2.0(14)
C15 C14 C19 C18 6.3(11)
C15 C14 C19 C20 -174.3(7)
C85 C83 C82 C77 166.8(8)
C85 C83 C82 C81 -19.4(12)
C56 C57 C59 C58 -72.8(9)
C56 C57 C59 C60 48.4(10)
C56 C57 C52 N5 178.4(7)
C56 C57 C52 C53 -1.0(11)
C56 C55 C54 C53 -3.0(14)
C9 C3 C4 C5 -176.8(8)
C4 C3 C9 C10 44.0(13)
C4 C3 C9 C11 -84.2(10)
C4 C5 C6 C7 -0.2(15)
C93 C94 C89 N7 -179.4(8)
C93 C94 C89 C90 -0.1(13)
C93 C94 C95 C96 96.1(11)
C93 C94 C95 C97 -26.2(16)
C93 C92 C91 C90 0.3(17)
C81 C80 C79 C78 -1.5(15)
C39 N4 C26 N3 172.0(8)
C39 C40 C41 C42 -1.6(13)
C39 C40 C48 C50 -131.8(8)
C39 C40 C48 C49 104.2(9)
C52 N5 C51 N6 -178.4(7)
C52 C57 C59 C58 111.7(8)
C52 C57 C59 C60 -127.1(8)
C52 C57 C56 C55 0.6(12)
C52 C53 C54 C55 2.5(13)
C79 C78 C77 N8 -175.9(7)
C79 C78 C77 C82 0.8(11)
C79 C78 C86 C88 46.0(11)
C79 C78 C86 C87 -78.8(10)
C79 C80 C81 C82 0.6(14)
C8 C7 C6 C5 179.3(9)
C18 C19 C20 C21 28.5(11)
C18 C19 C20 C22 -95.4(9)
C31 C32 C27 N3 -175.5(7)
C31 C32 C27 C28 1.8(12)
C31 C32 C33 C35 -85.5(9)
C31 C32 C33 C34 36.9(11)
C42 C43 C44 C45 -177.1(9)
C42 C43 C44 C39 1.6(14)
C1 N2 C2 C7 -76.3(9)
C1 N2 C2 C3 104.8(8)
C1 N1 C14 C15 -53.2(10)
C1 N1 C14 C19 129.4(8)
C84 C83 C82 C77 -69.8(9)
C84 C83 C82 C81 104.1(9)
C91 C92 C93 C94 -2.2(17)
C40 C39 C44 C45 178.1(8)
C40 C39 C44 C43 -0.7(12)
C19 C14 C15 C16 -8.3(11)
C19 C14 C15 C23 172.2(7)
C19 C18 C17 C16 -0.2(13)
C33 C32 C27 N3 7.9(11)
C33 C32 C27 C28 -174.8(7)
C33 C32 C31 C30 174.5(8)
C70 C69 C68 C67 -178.2(9)
C44 C43 C42 C41 -2.5(15)
C44 C39 C40 C41 0.7(12)
C44 C39 C40 C48 -179.0(7)
C17 C16 C15 C14 6.3(13)
C17 C16 C15 C23 -174.2(8)
C17 C18 C19 C14 -2.0(12)
C17 C18 C19 C20 178.6(8)
C41 C40 C48 C50 48.4(11)
C41 C40 C48 C49 -75.6(10)
C86 C78 C77 N8 4.4(12)
C86 C78 C77 C82 -179.0(8)
C86 C78 C79 C80 -179.4(9)
C68 C67 C66 C65 -0.6(14)
C68 C69 C70 C71 -66.2(11)
C68 C69 C70 C72 60.1(11)
C73 C65 C64 N6 4.2(11)
C73 C65 C64 C69 -176.2(7)
C63 C61 C53 C52 166.3(10)
C63 C61 C53 C54 -13.6(14)
C54 C53 C52 N5 -180.0(7)
C54 C53 C52 C57 -0.5(11)
C6 C7 C8 C12 -85.9(10)
C6 C7 C8 C13 34.3(12)
C48 C40 C41 C42 178.2(8)
